data_7013127
loop_
_publ_author_name
'Guillem Arom\'i'
'Olivier Roubeau'
'Madeleine Helliwell'
'Simon J. Teat'
'Richard E. P. Winpenny'

_publ_section_title
;
 Novel topologies in NiII cluster chemistry: Incorporation of
 alkaline-earth metals in the new [NiII6MgII2] and [NiII8MII](M = Sr,
 Ba) cages
;
_journal_issue 17
_journal_name_full 'Dalton Trans.'
_journal_page_first 3436
_journal_page_last 3442
_journal_paper_doi 10.1039/b304713j
_journal_year 2003
_chemical_formula_sum 'C130 H168 Mg2 N19 Ni6 O32'
_chemical_formula_weight 2909.71
_chemical_name_systematic
; 
? 
;
_space_group_IT_number 2
_symmetry_cell_setting triclinic
_symmetry_space_group_name_Hall '-P 1'
_symmetry_space_group_name_H-M 'P -1'
_atom_sites_solution_hydrogens geom
_atom_sites_solution_primary direct
_atom_sites_solution_secondary difmap
_audit_creation_method SHELXL-97
_cell_angle_alpha 97.611(3)
_cell_angle_beta 96.863(2)
_cell_angle_gamma 103.231(3)
_cell_formula_units_Z 1
_cell_length_a 13.3879(17)
_cell_length_b 16.4548(19)
_cell_length_c 17.029(2)
_cell_measurement_reflns_used 4779
_cell_measurement_temperature 100(2)
_cell_measurement_theta_max 25.92
_cell_measurement_theta_min 2.28
_cell_volume 3575.8(7)
_computing_cell_refinement 'Bruker SMART'
_computing_data_collection 'Bruker SMART'
_computing_data_reduction 'Bruker SAINT'
_computing_molecular_graphics 'Bruker SHELXTL'
_computing_publication_material 'Bruker SHELXTL'
_computing_structure_refinement 'SHELXL-97 (Sheldrick, 1997)'
_computing_structure_solution 'SHELXS-97 (Sheldrick, 1990)'
_diffrn_ambient_temperature 100(2)
_diffrn_measured_fraction_theta_full 0.984
_diffrn_measured_fraction_theta_max 0.984
_diffrn_measurement_device_type 'CCD area detector'
_diffrn_measurement_method 'phi and omega scans'
_diffrn_radiation_monochromator graphite
_diffrn_radiation_source 'fine-focus sealed tube'
_diffrn_radiation_type MoK\a
_diffrn_radiation_wavelength 0.71073
_diffrn_reflns_av_R_equivalents 0.0543
_diffrn_reflns_av_sigmaI/netI 0.0874
_diffrn_reflns_limit_h_max 13
_diffrn_reflns_limit_h_min -15
_diffrn_reflns_limit_k_max 19
_diffrn_reflns_limit_k_min -17
_diffrn_reflns_limit_l_max 20
_diffrn_reflns_limit_l_min -19
_diffrn_reflns_number 18721
_diffrn_reflns_theta_full 25.03
_diffrn_reflns_theta_max 25.03
_diffrn_reflns_theta_min 1.29
_exptl_absorpt_coefficient_mu 0.860
_exptl_absorpt_correction_T_max 0.8468
_exptl_absorpt_correction_T_min 0.7247
_exptl_absorpt_correction_type none
_exptl_crystal_colour green
_exptl_crystal_density_diffrn 1.351
_exptl_crystal_density_method 'not measured'
_exptl_crystal_description needle
_exptl_crystal_F_000 1529
_exptl_crystal_size_max 0.40
_exptl_crystal_size_mid 0.20
_exptl_crystal_size_min 0.20
_refine_diff_density_max 0.945
_refine_diff_density_min -0.510
_refine_diff_density_rms 0.097
_refine_ls_extinction_method none
_refine_ls_goodness_of_fit_ref 0.945
_refine_ls_hydrogen_treatment mixed
_refine_ls_matrix_type full
_refine_ls_number_parameters 878
_refine_ls_number_reflns 12422
_refine_ls_number_restraints 499
_refine_ls_restrained_S_all 0.947
_refine_ls_R_factor_all 0.0890
_refine_ls_R_factor_gt 0.0602
_refine_ls_shift/su_max 0.003
_refine_ls_shift/su_mean 0.000
_refine_ls_structure_factor_coef Fsqd
_refine_ls_weighting_details 'calc w=1/[\s^2^(Fo^2^)+(0.1024P)^2^+0.0000P] where P=(Fo^2^+2Fc^2^)/3'
_refine_ls_weighting_scheme calc
_refine_ls_wR_factor_gt 0.1608
_refine_ls_wR_factor_ref 0.1768
_reflns_number_gt 8080
_reflns_number_total 12422
_reflns_threshold_expression >2sigma(I)
_cod_data_source_file b304713j.txt
_cod_data_source_block h:\s1464\work\s1464m
_cod_depositor_comments
;
The following automatic conversions were performed:
'_symmetry_cell_setting' value 'Triclinic' changed to 'triclinic'
according to '/home/saulius/struct/CIF-dictionaries/cif_core.dic'
dictionary named 'cif_core.dic' version 2.4.1 from 2010-06-29.

Automatic conversion script
Id: cif_fix_enum 1527 2010-12-29 10:47:43Z saulius 
;
_cod_original_cell_volume 3575.8(8)
_cod_original_sg_symbol_H-M P-1
_cod_database_code 7013127

loop_
_symmetry_equiv_pos_as_xyz
'x, y, z'
'-x, -y, -z'

loop_
_atom_site_label
_atom_site_type_symbol
_atom_site_fract_x
_atom_site_fract_y
_atom_site_fract_z
_atom_site_U_iso_or_equiv
_atom_site_adp_type
_atom_site_occupancy
_atom_site_symmetry_multiplicity
_atom_site_calc_flag
_atom_site_refinement_flags
_atom_site_disorder_assembly
_atom_site_disorder_group
Ni1 Ni 0.82463(5) 0.89301(4) 0.27412(3) 0.03344(17) Uani 1 1 d . . .
Ni2 Ni 0.60748(4) 0.74316(4) 0.27625(4) 0.03394(17) Uani 1 1 d . . .
Ni3 Ni 0.86560(5) 0.73853(4) 0.30879(4) 0.03855(19) Uani 1 1 d . . .
Mg1 Mg 0.99447(11) 0.91302(8) 0.44559(8) 0.0261(3) Uani 1 1 d . . .
O1 O 0.7484(2) 0.77110(18) 0.24576(18) 0.0354(8) Uani 1 1 d . . .
O2 O 0.8041(3) 0.9140(2) 0.15696(19) 0.0462(9) Uani 1 1 d . . .
O3 O 0.7651(3) 0.7833(3) 0.0901(2) 0.0602(11) Uani 1 1 d . . .
O4 O 0.7068(2) 0.94588(19) 0.29695(18) 0.0360(8) Uani 1 1 d . . .
O5 O 0.5639(2) 0.84667(19) 0.2402(2) 0.0412(8) Uani 1 1 d . . .
O6 O 0.9844(2) 1.03358(18) 0.43852(17) 0.0334(7) Uani 1 1 d . . .
O7 O 0.8489(2) 0.84965(17) 0.39035(17) 0.0300(7) Uani 1 1 d . . .
O8 O 0.9525(2) 0.8362(2) 0.25852(19) 0.0378(8) Uani 1 1 d . . .
O9 O 1.0796(2) 0.9122(2) 0.35482(19) 0.0393(8) Uani 1 1 d . . .
O10 O 0.6197(2) 0.62576(19) 0.3030(2) 0.0415(8) Uani 1 1 d . . .
O11 O 0.7833(2) 0.65470(19) 0.3676(2) 0.0413(8) Uani 1 1 d . . .
O12 O 0.5628(4) 0.5454(2) 0.1519(3) 0.0784(15) Uani 1 1 d . . .
H12 H 0.5734 0.5586 0.2021 0.118 Uiso 1 1 calc R . .
O13 O 0.4607(2) 0.7101(2) 0.3186(2) 0.0487(9) Uani 1 1 d . . .
O14 O 0.9926(3) 0.7126(2) 0.3736(2) 0.0475(9) Uani 1 1 d . . .
O15 O 1.0444(3) 0.8157(2) 0.4788(2) 0.0454(9) Uani 1 1 d . . .
O16 O 0.9472(4) 0.5579(3) 0.2888(3) 0.0826(15) Uani 1 1 d . . .
H16 H 0.9584 0.6000 0.3253 0.124 Uiso 1 1 calc R . .
N1 N 0.9202(3) 1.0116(2) 0.3031(2) 0.0352(9) Uani 1 1 d . . .
N2 N 0.9236(3) 1.0615(3) 0.2448(2) 0.0413(10) Uani 1 1 d . . .
H2 H 0.8967 1.0428 0.1941 0.050 Uiso 1 1 calc R . .
N3 N 0.6711(3) 0.7998(2) 0.3930(2) 0.0336(9) Uani 1 1 d . . .
N4 N 0.6132(3) 0.7882(2) 0.4528(2) 0.0347(9) Uani 1 1 d . . .
H4 H 0.5454 0.7678 0.4444 0.042 Uiso 1 1 calc R . .
N5 N 0.5380(3) 0.6811(2) 0.1610(2) 0.0369(10) Uani 1 1 d . . .
N6 N 0.4891(3) 0.7219(2) 0.1098(2) 0.0430(11) Uani 1 1 d . . .
H6 H 0.4850 0.7746 0.1222 0.052 Uiso 1 1 calc R . .
N7 N 0.8782(4) 0.6485(3) 0.2175(3) 0.0539(12) Uani 1 1 d . . .
N8 N 0.8393(4) 0.6441(3) 0.1387(3) 0.0608(14) Uani 1 1 d . B .
H8 H 0.8156 0.6844 0.1195 0.073 Uiso 1 1 calc R . .
C1 C 0.7788(4) 0.8608(4) 0.0929(3) 0.0531(14) Uani 1 1 d U . .
C2 C 0.7587(6) 0.8927(4) 0.0125(3) 0.0695(16) Uani 1 1 d U . .
C3 C 0.7671(9) 0.9907(5) 0.0266(5) 0.139(4) Uani 1 1 d U . .
H3A H 0.8403 1.0216 0.0403 0.209 Uiso 1 1 calc R . .
H3B H 0.7299 1.0048 0.0706 0.209 Uiso 1 1 calc R . .
H3C H 0.7363 1.0066 -0.0225 0.209 Uiso 1 1 calc R . .
C4 C 0.8362(6) 0.8760(5) -0.0355(4) 0.091(2) Uani 1 1 d U . .
H4A H 0.8338 0.8155 -0.0426 0.137 Uiso 1 1 calc R . .
H4B H 0.9052 0.9086 -0.0085 0.137 Uiso 1 1 calc R . .
H4C H 0.8220 0.8926 -0.0881 0.137 Uiso 1 1 calc R . .
C5 C 0.6481(6) 0.8540(6) -0.0260(4) 0.108(3) Uani 1 1 d U . .
H5A H 0.6322 0.8801 -0.0729 0.162 Uiso 1 1 calc R . .
H5B H 0.6016 0.8636 0.0126 0.162 Uiso 1 1 calc R . .
H5C H 0.6382 0.7930 -0.0428 0.162 Uiso 1 1 calc R . .
C6 C 0.6154(4) 0.9227(3) 0.2613(3) 0.0375(11) Uani 1 1 d U . .
C7 C 0.5595(4) 0.9916(3) 0.2447(3) 0.0398(11) Uani 1 1 d U . .
C8 C 0.6394(4) 1.0735(3) 0.2415(4) 0.0579(15) Uani 1 1 d U . .
H8A H 0.6034 1.1173 0.2303 0.087 Uiso 1 1 calc R . .
H8B H 0.6805 1.0634 0.1990 0.087 Uiso 1 1 calc R . .
H8C H 0.6854 1.0923 0.2932 0.087 Uiso 1 1 calc R . .
C9 C 0.4871(4) 0.9639(3) 0.1643(3) 0.0482(13) Uani 1 1 d U . .
H9A H 0.4340 0.9125 0.1663 0.072 Uiso 1 1 calc R . .
H9B H 0.5274 0.9525 0.1215 0.072 Uiso 1 1 calc R . .
H9C H 0.4534 1.0091 0.1534 0.072 Uiso 1 1 calc R . .
C10 C 0.4953(4) 1.0043(3) 0.3107(3) 0.0515(13) Uani 1 1 d U . .
H10A H 0.5412 1.0232 0.3624 0.077 Uiso 1 1 calc R . .
H10B H 0.4457 0.9507 0.3122 0.077 Uiso 1 1 calc R . .
H10C H 0.4575 1.0471 0.3003 0.077 Uiso 1 1 calc R . .
C11 C 0.9699(3) 1.0636(3) 0.3698(3) 0.0334(11) Uani 1 1 d U . .
C12 C 1.0037(4) 1.1461(3) 0.3540(3) 0.0415(12) Uani 1 1 d U . .
H12A H 1.0407 1.1947 0.3916 0.050 Uiso 1 1 calc R . .
C13 C 0.9731(4) 1.1430(3) 0.2743(3) 0.0416(12) Uani 1 1 d U . .
C14 C 0.9871(4) 1.2096(4) 0.2236(3) 0.0514(13) Uani 1 1 d U . .
C15 C 0.9979(5) 1.2947(4) 0.2609(4) 0.0668(16) Uani 1 1 d U . .
H15 H 0.9955 1.3072 0.3167 0.080 Uiso 1 1 calc R . .
C16 C 1.0120(6) 1.3599(4) 0.2148(4) 0.0803(19) Uani 1 1 d U . .
H16A H 1.0194 1.4168 0.2389 0.096 Uiso 1 1 calc R . .
C17 C 1.0150(6) 1.3398(5) 0.1335(5) 0.089(2) Uani 1 1 d U . .
H17 H 1.0267 1.3840 0.1025 0.107 Uiso 1 1 calc R . .
C18 C 1.0021(7) 1.2609(5) 0.0983(5) 0.097(2) Uani 1 1 d U . .
H18 H 1.0028 1.2484 0.0423 0.116 Uiso 1 1 calc R . .
C19 C 0.9872(6) 1.1948(5) 0.1451(4) 0.083(2) Uani 1 1 d U . .
H19 H 0.9769 1.1381 0.1193 0.099 Uiso 1 1 calc R . .
C20 C 0.7693(3) 0.8325(3) 0.4309(3) 0.0301(10) Uani 1 1 d U . .
C21 C 0.7708(4) 0.8410(3) 0.5137(3) 0.0344(10) Uani 1 1 d U . .
H21 H 0.8303 0.8634 0.5536 0.041 Uiso 1 1 calc R . .
C22 C 0.6712(4) 0.8114(3) 0.5270(3) 0.0352(10) Uani 1 1 d U . .
C23 C 0.6276(4) 0.7998(3) 0.6003(3) 0.0418(11) Uani 1 1 d U . .
C24 C 0.6943(5) 0.8162(6) 0.6728(4) 0.095(3) Uani 1 1 d U . .
H24 H 0.7668 0.8374 0.6740 0.114 Uiso 1 1 calc R . .
C25 C 0.6561(5) 0.8018(7) 0.7435(4) 0.115(3) Uani 1 1 d U . .
H25 H 0.7028 0.8126 0.7924 0.138 Uiso 1 1 calc R . .
C26 C 0.5513(5) 0.7721(5) 0.7435(4) 0.077(2) Uani 1 1 d U . .
H26 H 0.5255 0.7621 0.7918 0.093 Uiso 1 1 calc R . .
C27 C 0.4855(4) 0.7575(3) 0.6735(3) 0.0465(12) Uani 1 1 d U . .
H27 H 0.4128 0.7386 0.6729 0.056 Uiso 1 1 calc R . .
C28 C 0.5234(4) 0.7699(3) 0.6027(3) 0.0397(11) Uani 1 1 d U . .
H28 H 0.4759 0.7574 0.5541 0.048 Uiso 1 1 calc R . .
C29 C 1.0472(4) 0.8775(3) 0.2837(3) 0.0367(10) Uani 1 1 d U A .
C30 C 1.1212(4) 0.8811(4) 0.2230(3) 0.0547(13) Uani 1 1 d U . .
C31A C 1.0867(15) 0.9243(13) 0.1573(10) 0.085(5) Uani 0.478(9) 1 d PU A 1
H31A H 1.0131 0.8987 0.1365 0.128 Uiso 0.478(9) 1 calc PR A 1
H31B H 1.1279 0.9183 0.1140 0.128 Uiso 0.478(9) 1 calc PR A 1
H31C H 1.0963 0.9845 0.1780 0.128 Uiso 0.478(9) 1 calc PR A 1
C32A C 1.2336(10) 0.9127(11) 0.2623(9) 0.083(5) Uani 0.478(9) 1 d PU A 1
H32A H 1.2488 0.8770 0.3015 0.124 Uiso 0.478(9) 1 calc PR A 1
H32B H 1.2459 0.9713 0.2895 0.124 Uiso 0.478(9) 1 calc PR A 1
H32C H 1.2789 0.9105 0.2213 0.124 Uiso 0.478(9) 1 calc PR A 1
C33A C 1.1134(12) 0.7851(9) 0.1855(10) 0.077(4) Uani 0.478(9) 1 d PU A 1
H33A H 1.1337 0.7548 0.2281 0.116 Uiso 0.478(9) 1 calc PR A 1
H33B H 1.1598 0.7839 0.1453 0.116 Uiso 0.478(9) 1 calc PR A 1
H33C H 1.0417 0.7578 0.1601 0.116 Uiso 0.478(9) 1 calc PR A 1
C31B C 1.0581(11) 0.8613(13) 0.1374(8) 0.095(5) Uani 0.522(9) 1 d PU A 2
H31D H 1.1058 0.8642 0.0979 0.142 Uiso 0.522(9) 1 calc PR A 2
H31E H 1.0169 0.9029 0.1314 0.142 Uiso 0.522(9) 1 calc PR A 2
H31F H 1.0116 0.8044 0.1288 0.142 Uiso 0.522(9) 1 calc PR A 2
C32B C 1.1901(9) 0.9764(8) 0.2378(7) 0.067(3) Uani 0.522(9) 1 d PU A 2
H32D H 1.2397 0.9821 0.1997 0.101 Uiso 0.522(9) 1 calc PR A 2
H32E H 1.2280 0.9908 0.2927 0.101 Uiso 0.522(9) 1 calc PR A 2
H32F H 1.1449 1.0148 0.2300 0.101 Uiso 0.522(9) 1 calc PR A 2
C33B C 1.1906(11) 0.8224(9) 0.2397(9) 0.077(4) Uani 0.522(9) 1 d PU A 2
H33D H 1.2396 0.8244 0.2012 0.116 Uiso 0.522(9) 1 calc PR A 2
H33E H 1.1479 0.7644 0.2345 0.116 Uiso 0.522(9) 1 calc PR A 2
H33F H 1.2291 0.8405 0.2943 0.116 Uiso 0.522(9) 1 calc PR A 2
C34 C 0.6916(4) 0.6124(3) 0.3526(3) 0.0395(11) Uani 1 1 d U . .
C35 C 0.6596(4) 0.5385(3) 0.3991(4) 0.0514(13) Uani 1 1 d U . .
C36 C 0.6179(8) 0.5753(5) 0.4702(5) 0.125(3) Uani 1 1 d U . .
H36A H 0.5799 0.5293 0.4946 0.188 Uiso 1 1 calc R . .
H36B H 0.5709 0.6094 0.4526 0.188 Uiso 1 1 calc R . .
H36C H 0.6757 0.6111 0.5097 0.188 Uiso 1 1 calc R . .
C37 C 0.7478(6) 0.5025(6) 0.4204(7) 0.134(4) Uani 1 1 d U . .
H37A H 0.7264 0.4565 0.4508 0.201 Uiso 1 1 calc R . .
H37B H 0.8049 0.5466 0.4533 0.201 Uiso 1 1 calc R . .
H37C H 0.7710 0.4802 0.3714 0.201 Uiso 1 1 calc R . .
C38 C 0.5735(7) 0.4693(4) 0.3470(5) 0.118(3) Uani 1 1 d U . .
H38A H 0.6017 0.4412 0.3035 0.177 Uiso 1 1 calc R . .
H38B H 0.5191 0.4943 0.3242 0.177 Uiso 1 1 calc R . .
H38C H 0.5439 0.4278 0.3796 0.177 Uiso 1 1 calc R . .
C39 C 0.5255(4) 0.6047(3) 0.1191(3) 0.0493(14) Uani 1 1 d U . .
C40 C 0.4712(4) 0.5968(3) 0.0433(3) 0.0537(15) Uani 1 1 d U . .
H40 H 0.4537 0.5483 0.0026 0.064 Uiso 1 1 calc R . .
C41 C 0.4476(4) 0.6728(3) 0.0383(3) 0.0400(11) Uani 1 1 d U . .
C42 C 0.3887(4) 0.6994(3) -0.0269(3) 0.0437(12) Uani 1 1 d U . .
C43 C 0.3615(4) 0.6513(4) -0.1016(3) 0.0535(14) Uani 1 1 d U . .
H43 H 0.3834 0.6004 -0.1109 0.064 Uiso 1 1 calc R . .
C44 C 0.3040(4) 0.6734(4) -0.1639(3) 0.0565(14) Uani 1 1 d U . .
H44 H 0.2871 0.6383 -0.2150 0.068 Uiso 1 1 calc R . .
C45 C 0.2718(5) 0.7449(4) -0.1520(4) 0.0717(18) Uani 1 1 d U . .
H45 H 0.2328 0.7613 -0.1949 0.086 Uiso 1 1 calc R . .
C46 C 0.2954(7) 0.7937(5) -0.0783(5) 0.121(3) Uani 1 1 d U . .
H46 H 0.2720 0.8440 -0.0694 0.145 Uiso 1 1 calc R . .
C47 C 0.3540(7) 0.7703(4) -0.0153(5) 0.107(3) Uani 1 1 d U . .
H47 H 0.3695 0.8047 0.0361 0.128 Uiso 1 1 calc R . .
C48 C 0.3722(5) 0.7269(5) 0.2779(4) 0.083(2) Uani 1 1 d . . .
H48A H 0.3766 0.7877 0.2891 0.125 Uiso 1 1 calc R . .
H48B H 0.3101 0.6956 0.2960 0.125 Uiso 1 1 calc R . .
H48C H 0.3680 0.7091 0.2201 0.125 Uiso 1 1 calc R . .
C49 C 1.0452(4) 0.7455(3) 0.4420(4) 0.0446(13) Uani 1 1 d U . .
C50 C 1.1129(4) 0.6933(3) 0.4817(4) 0.0543(13) Uani 1 1 d U . .
C51 C 1.1817(4) 0.7450(3) 0.5594(4) 0.0586(15) Uani 1 1 d U . .
H51A H 1.1379 0.7648 0.5960 0.088 Uiso 1 1 calc R . .
H51B H 1.2304 0.7939 0.5465 0.088 Uiso 1 1 calc R . .
H51C H 1.2206 0.7094 0.5850 0.088 Uiso 1 1 calc R . .
C52 C 1.0392(5) 0.6147(3) 0.5019(4) 0.0701(18) Uani 1 1 d U . .
H52A H 0.9935 0.6328 0.5378 0.105 Uiso 1 1 calc R . .
H52B H 1.0802 0.5809 0.5284 0.105 Uiso 1 1 calc R . .
H52C H 0.9972 0.5805 0.4524 0.105 Uiso 1 1 calc R . .
C53 C 1.1834(5) 0.6667(4) 0.4234(4) 0.0716(16) Uani 1 1 d U . .
H53A H 1.2281 0.6353 0.4493 0.107 Uiso 1 1 calc R . .
H53B H 1.2265 0.7173 0.4085 0.107 Uiso 1 1 calc R . .
H53C H 1.1404 0.6306 0.3751 0.107 Uiso 1 1 calc R . .
C54 C 0.9049(5) 0.5765(4) 0.2200(5) 0.0696(17) Uani 1 1 d U . .
C55 C 0.8818(6) 0.5270(4) 0.1437(5) 0.081(2) Uani 1 1 d U B .
H55 H 0.8928 0.4722 0.1299 0.097 Uiso 1 1 calc R . .
C56 C 0.8414(6) 0.5713(4) 0.0943(4) 0.0767(18) Uani 1 1 d U . .
C57A C 0.8232(10) 0.5391(7) 0.0174(5) 0.066(4) Uiso 0.491(15) 1 d PGU B 3
C58A C 0.7587(10) 0.5807(6) -0.0226(7) 0.062(4) Uiso 0.491(15) 1 d PGU B 3
H58A H 0.7383 0.6263 0.0059 0.074 Uiso 0.491(15) 1 calc PR B 3
C59A C 0.7241(10) 0.5556(8) -0.1044(7) 0.098(5) Uiso 0.491(15) 1 d PGU B 3
H59A H 0.6800 0.5840 -0.1318 0.117 Uiso 0.491(15) 1 calc PR B 3
C60A C 0.7539(12) 0.4889(9) -0.1462(5) 0.090(6) Uiso 0.491(15) 1 d PGU B 3
H60A H 0.7303 0.4718 -0.2021 0.108 Uiso 0.491(15) 1 calc PR B 3
C61A C 0.8184(11) 0.4473(7) -0.1062(7) 0.099(5) Uiso 0.491(15) 1 d PGU B 3
H61A H 0.8388 0.4018 -0.1347 0.119 Uiso 0.491(15) 1 calc PR B 3
C62A C 0.8530(10) 0.4724(7) -0.0243(7) 0.080(4) Uiso 0.491(15) 1 d PGU B 3
H62A H 0.8971 0.4440 0.0030 0.096 Uiso 0.491(15) 1 calc PR B 3
C57B C 0.7889(10) 0.5550(7) -0.0001(7) 0.040(3) Uiso 0.509(15) 1 d PU B 4
C58B C 0.7196(11) 0.6035(9) -0.0304(8) 0.066(4) Uiso 0.509(15) 1 d PU B 4
H58B H 0.7024 0.6475 0.0032 0.079 Uiso 0.509(15) 1 calc PR B 4
C59B C 0.7007(19) 0.5096(14) -0.1588(14) 0.130(6) Uiso 0.509(15) 1 d PU B 4
H59B H 0.6629 0.4875 -0.2110 0.156 Uiso 0.509(15) 1 calc PR B 4
C60B C 0.6783(15) 0.5810(12) -0.1154(11) 0.106(5) Uiso 0.509(15) 1 d PU B 4
H60B H 0.6375 0.6131 -0.1409 0.127 Uiso 0.509(15) 1 calc PR B 4
C61B C 0.7766(16) 0.4691(12) -0.1288(12) 0.094(5) Uiso 0.509(15) 1 d PU B 4
H61B H 0.8006 0.4293 -0.1624 0.113 Uiso 0.509(15) 1 calc PR B 4
C62B C 0.8138(11) 0.4917(9) -0.0465(8) 0.068(4) Uiso 0.509(15) 1 d PU B 4
H62B H 0.8582 0.4614 -0.0224 0.081 Uiso 0.509(15) 1 calc PR B 4
N1S N 0.4102(4) 0.8636(3) 0.4566(3) 0.0586(13) Uani 1 1 d . . .
C1S C 0.3652(4) 0.9126(3) 0.4735(3) 0.0450(12) Uani 1 1 d U . .
C2S C 0.3079(4) 0.9746(3) 0.4951(3) 0.0562(15) Uani 1 1 d U . .
H2S1 H 0.2501 0.9694 0.4521 0.084 Uiso 1 1 calc R . .
H2S2 H 0.3541 1.0315 0.5031 0.084 Uiso 1 1 calc R . .
H2S3 H 0.2806 0.9648 0.5448 0.084 Uiso 1 1 calc R . .
N2S N 0.6549(7) 0.4505(6) 0.6474(5) 0.049(2) Uiso 0.50 1 d P . .
C3S C 0.6858(10) 0.5197(9) 0.6604(8) 0.069(3) Uiso 0.50 1 d PU . .
C4S C 0.7242(12) 0.6156(8) 0.6811(9) 0.095(5) Uiso 0.50 1 d PU . .
H4S1 H 0.7590 0.6314 0.7368 0.143 Uiso 1 1 calc R . .
H4S2 H 0.6650 0.6412 0.6742 0.143 Uiso 1 1 calc R . .
H4S3 H 0.7732 0.6360 0.6454 0.143 Uiso 1 1 calc R . .

loop_
_atom_site_aniso_label
_atom_site_aniso_U_11
_atom_site_aniso_U_22
_atom_site_aniso_U_33
_atom_site_aniso_U_23
_atom_site_aniso_U_13
_atom_site_aniso_U_12
Ni1 0.0346(3) 0.0379(3) 0.0237(3) 0.0032(3) -0.0025(2) 0.0053(3)
Ni2 0.0314(3) 0.0327(3) 0.0324(4) 0.0002(3) -0.0045(3) 0.0052(3)
Ni3 0.0343(4) 0.0342(3) 0.0427(4) -0.0007(3) 0.0002(3) 0.0065(3)
Mg1 0.0279(8) 0.0237(7) 0.0231(8) 0.0054(6) -0.0041(6) 0.0024(6)
O1 0.0326(18) 0.0327(17) 0.0349(18) -0.0018(14) -0.0001(14) 0.0030(14)
O2 0.048(2) 0.063(2) 0.0239(18) 0.0044(17) -0.0033(15) 0.0117(18)
O3 0.061(3) 0.076(3) 0.031(2) -0.012(2) -0.0009(18) 0.006(2)
O4 0.0354(19) 0.0377(18) 0.0316(18) 0.0020(14) -0.0026(14) 0.0084(15)
O5 0.0408(19) 0.0334(18) 0.042(2) -0.0025(15) -0.0097(16) 0.0082(15)
O6 0.0383(18) 0.0314(16) 0.0251(17) 0.0099(14) -0.0064(14) 0.0011(14)
O7 0.0284(17) 0.0310(16) 0.0277(17) 0.0050(13) -0.0001(13) 0.0039(13)
O8 0.0329(18) 0.0426(19) 0.0329(18) -0.0001(15) 0.0010(14) 0.0048(15)
O9 0.0355(19) 0.0444(19) 0.034(2) 0.0036(16) -0.0013(15) 0.0062(15)
O10 0.0366(19) 0.0383(19) 0.044(2) 0.0071(16) -0.0065(16) 0.0036(15)
O11 0.0350(19) 0.0326(18) 0.052(2) 0.0075(16) -0.0028(16) 0.0045(15)
O12 0.124(4) 0.041(2) 0.060(3) -0.007(2) -0.039(3) 0.036(2)
O13 0.0280(19) 0.062(2) 0.050(2) 0.0072(18) -0.0072(16) 0.0065(16)
O14 0.0330(19) 0.0360(19) 0.070(3) 0.0041(18) -0.0034(18) 0.0105(15)
O15 0.049(2) 0.0362(19) 0.051(2) 0.0123(17) -0.0050(17) 0.0138(16)
O16 0.078(3) 0.043(2) 0.125(4) -0.007(3) 0.009(3) 0.027(2)
N1 0.040(2) 0.042(2) 0.023(2) 0.0123(17) 0.0002(17) 0.0069(18)
N2 0.043(2) 0.058(3) 0.026(2) 0.021(2) 0.0028(18) 0.015(2)
N3 0.030(2) 0.039(2) 0.029(2) 0.0043(17) 0.0004(17) 0.0059(17)
N4 0.028(2) 0.040(2) 0.032(2) 0.0000(18) 0.0027(17) 0.0035(17)
N5 0.037(2) 0.033(2) 0.035(2) -0.0015(18) -0.0059(18) 0.0069(18)
N6 0.051(3) 0.032(2) 0.042(2) -0.0002(18) -0.014(2) 0.0148(19)
N7 0.049(3) 0.038(3) 0.070(4) -0.006(2) 0.015(2) 0.007(2)
N8 0.060(3) 0.052(3) 0.054(3) -0.019(2) 0.012(3) -0.004(2)
C1 0.049(3) 0.070(4) 0.037(3) 0.000(3) 0.000(2) 0.017(3)
C2 0.094(4) 0.090(4) 0.023(3) 0.001(3) 0.003(3) 0.028(4)
C3 0.279(12) 0.108(4) 0.053(5) 0.024(4) 0.010(6) 0.096(6)
C4 0.092(5) 0.136(6) 0.080(5) 0.065(5) 0.038(4) 0.059(5)
C5 0.081(4) 0.194(7) 0.068(5) 0.051(5) 0.000(3) 0.062(5)
C6 0.046(3) 0.038(3) 0.026(2) 0.001(2) -0.001(2) 0.011(2)
C7 0.044(3) 0.037(2) 0.038(3) 0.000(2) -0.001(2) 0.014(2)
C8 0.059(3) 0.037(3) 0.077(4) 0.009(3) 0.008(3) 0.013(2)
C9 0.055(3) 0.055(3) 0.037(3) 0.007(2) -0.002(2) 0.025(2)
C10 0.064(4) 0.050(3) 0.041(3) 0.000(2) 0.007(2) 0.022(3)
C11 0.030(2) 0.035(2) 0.033(3) 0.011(2) 0.000(2) 0.002(2)
C12 0.035(3) 0.041(3) 0.045(3) 0.022(2) -0.005(2) 0.000(2)
C13 0.030(3) 0.048(3) 0.049(3) 0.024(2) 0.003(2) 0.007(2)
C14 0.045(3) 0.064(3) 0.057(3) 0.038(2) 0.010(3) 0.021(3)
C15 0.079(4) 0.053(3) 0.066(3) 0.028(2) 0.003(3) 0.006(3)
C16 0.095(5) 0.064(3) 0.084(4) 0.040(3) 0.010(4) 0.011(4)
C17 0.110(5) 0.093(4) 0.096(4) 0.064(4) 0.047(5) 0.047(4)
C18 0.160(7) 0.103(4) 0.081(4) 0.059(3) 0.075(5) 0.088(5)
C19 0.136(6) 0.084(4) 0.067(3) 0.043(3) 0.053(4) 0.069(4)
C20 0.032(2) 0.025(2) 0.032(2) 0.0034(19) -0.0029(19) 0.0074(19)
C21 0.034(2) 0.035(2) 0.030(2) 0.004(2) -0.0036(19) 0.004(2)
C22 0.035(2) 0.033(2) 0.034(2) 0.001(2) -0.0002(18) 0.007(2)
C23 0.037(2) 0.048(3) 0.036(2) 0.001(2) 0.0024(18) 0.007(2)
C24 0.045(3) 0.186(7) 0.035(3) -0.001(4) 0.004(2) 0.002(4)
C25 0.053(3) 0.242(9) 0.035(3) 0.014(5) 0.002(3) 0.013(5)
C26 0.055(3) 0.133(6) 0.040(3) 0.012(4) 0.012(2) 0.015(4)
C27 0.047(3) 0.047(3) 0.045(3) 0.007(2) 0.011(2) 0.011(2)
C28 0.044(2) 0.033(2) 0.038(2) 0.001(2) 0.004(2) 0.006(2)
C29 0.038(3) 0.039(3) 0.035(3) 0.008(2) 0.003(2) 0.012(2)
C30 0.042(3) 0.076(3) 0.039(3) 0.004(3) 0.006(2) 0.004(2)
C31A 0.085(11) 0.137(11) 0.061(9) 0.047(9) 0.042(7) 0.049(11)
C32A 0.043(4) 0.122(12) 0.069(9) 0.009(8) 0.013(4) -0.007(7)
C33A 0.068(9) 0.083(6) 0.083(10) -0.009(6) 0.044(7) 0.017(6)
C31B 0.055(8) 0.169(14) 0.034(4) 0.005(8) 0.010(4) -0.021(8)
C32B 0.049(7) 0.087(5) 0.059(7) 0.035(6) 0.002(5) -0.007(5)
C33B 0.066(8) 0.089(7) 0.082(9) -0.003(7) 0.034(6) 0.026(6)
C34 0.046(3) 0.031(2) 0.041(3) 0.004(2) 0.002(2) 0.012(2)
C35 0.045(3) 0.045(3) 0.067(4) 0.024(2) 0.004(2) 0.011(2)
C36 0.189(9) 0.091(6) 0.120(6) 0.048(4) 0.098(6) 0.027(5)
C37 0.074(5) 0.140(7) 0.239(11) 0.148(7) 0.044(5) 0.050(4)
C38 0.126(6) 0.060(4) 0.139(7) 0.048(4) -0.028(5) -0.031(4)
C39 0.057(3) 0.034(3) 0.049(3) 0.000(2) -0.014(3) 0.013(2)
C40 0.070(4) 0.037(3) 0.045(3) -0.008(2) -0.019(3) 0.017(3)
C41 0.041(3) 0.034(2) 0.038(3) -0.001(2) -0.004(2) 0.007(2)
C42 0.042(3) 0.035(2) 0.047(3) 0.001(2) -0.009(2) 0.006(2)
C43 0.061(4) 0.055(3) 0.043(3) 0.001(2) -0.006(3) 0.022(3)
C44 0.056(4) 0.065(3) 0.044(3) 0.009(3) -0.006(3) 0.013(3)
C45 0.075(4) 0.061(3) 0.068(4) 0.014(3) -0.031(3) 0.014(3)
C46 0.174(7) 0.077(5) 0.101(5) -0.021(4) -0.072(5) 0.076(5)
C47 0.156(7) 0.070(4) 0.082(4) -0.028(3) -0.066(5) 0.069(4)
C48 0.058(4) 0.096(5) 0.085(5) -0.008(4) 0.007(4) 0.014(4)
C49 0.029(3) 0.036(3) 0.069(4) 0.017(3) 0.002(2) 0.005(2)
C50 0.041(3) 0.041(3) 0.084(4) 0.022(3) 0.000(2) 0.014(2)
C51 0.043(3) 0.050(3) 0.084(4) 0.031(3) -0.005(3) 0.010(2)
C52 0.056(4) 0.046(3) 0.108(5) 0.034(3) -0.005(3) 0.009(2)
C53 0.052(4) 0.068(4) 0.103(5) 0.018(3) 0.006(3) 0.031(3)
C54 0.057(4) 0.051(4) 0.094(4) -0.013(3) 0.010(4) 0.013(3)
C55 0.081(5) 0.044(4) 0.110(5) -0.028(3) 0.037(4) 0.010(3)
C56 0.081(5) 0.055(4) 0.078(4) -0.020(3) 0.031(3) -0.009(3)
N1S 0.059(3) 0.060(3) 0.063(3) 0.018(3) 0.015(3) 0.019(3)
C1S 0.043(3) 0.043(3) 0.047(3) 0.014(3) 0.000(2) 0.008(2)
C2S 0.059(4) 0.047(3) 0.060(4) 0.003(3) -0.006(3) 0.020(3)

loop_
_atom_type_symbol
_atom_type_description
_atom_type_scat_dispersion_real
_atom_type_scat_dispersion_imag
_atom_type_scat_source
C C 0.0033 0.0016 'International Tables Vol C Tables 4.2.6.8 and 6.1.1.4'
H H 0.0000 0.0000 'International Tables Vol C Tables 4.2.6.8 and 6.1.1.4'
N N 0.0061 0.0033 'International Tables Vol C Tables 4.2.6.8 and 6.1.1.4'
O O 0.0106 0.0060 'International Tables Vol C Tables 4.2.6.8 and 6.1.1.4'
Mg Mg 0.0486 0.0363 'International Tables Vol C Tables 4.2.6.8 and 6.1.1.4'
Ni Ni 0.3393 1.1124 'International Tables Vol C Tables 4.2.6.8 and 6.1.1.4'

loop_
_geom_angle_atom_site_label_1
_geom_angle_atom_site_label_2
_geom_angle_atom_site_label_3
_geom_angle
_geom_angle_site_symmetry_1
_geom_angle_site_symmetry_3
_geom_angle_publ_flag
O1 Ni1 O4 100.40(13) . . ?
O1 Ni1 N1 172.23(15) . . ?
O4 Ni1 N1 87.26(14) . . ?
O1 Ni1 O2 93.65(13) . . ?
O4 Ni1 O2 90.18(13) . . ?
N1 Ni1 O2 87.60(14) . . ?
O1 Ni1 O8 79.84(12) . . ?
O4 Ni1 O8 176.02(12) . . ?
N1 Ni1 O8 92.43(14) . . ?
O2 Ni1 O8 93.77(13) . . ?
O1 Ni1 O7 78.65(11) . . ?
O4 Ni1 O7 96.70(12) . . ?
N1 Ni1 O7 99.29(12) . . ?
O2 Ni1 O7 170.46(13) . . ?
O8 Ni1 O7 79.44(12) . . ?
O1 Ni1 Ni3 45.02(9) . . ?
O4 Ni1 Ni3 130.48(9) . . ?
N1 Ni1 Ni3 128.24(11) . . ?
O2 Ni1 Ni3 120.28(10) . . ?
O8 Ni1 Ni3 47.33(9) . . ?
O7 Ni1 Ni3 50.20(8) . . ?
O1 Ni2 O5 95.84(13) . . ?
O1 Ni2 N3 89.19(14) . . ?
O5 Ni2 N3 96.83(14) . . ?
O1 Ni2 O10 93.50(13) . . ?
O5 Ni2 O10 168.11(12) . . ?
N3 Ni2 O10 90.63(14) . . ?
O1 Ni2 N5 93.21(14) . . ?
O5 Ni2 N5 84.80(14) . . ?
N3 Ni2 N5 176.94(15) . . ?
O10 Ni2 N5 87.35(14) . . ?
O1 Ni2 O13 175.08(13) . . ?
O5 Ni2 O13 87.79(14) . . ?
N3 Ni2 O13 87.08(14) . . ?
O10 Ni2 O13 83.33(14) . . ?
N5 Ni2 O13 90.41(15) . . ?
O1 Ni3 O11 99.45(13) . . ?
O1 Ni3 N7 94.38(17) . . ?
O11 Ni3 N7 94.59(16) . . ?
O1 Ni3 O14 176.28(13) . . ?
O11 Ni3 O14 83.84(13) . . ?
N7 Ni3 O14 87.04(17) . . ?
O1 Ni3 O8 80.91(12) . . ?
O11 Ni3 O8 173.67(13) . . ?
N7 Ni3 O8 91.68(16) . . ?
O14 Ni3 O8 95.63(13) . . ?
O1 Ni3 O7 78.11(11) . . ?
O11 Ni3 O7 93.52(12) . . ?
N7 Ni3 O7 169.77(16) . . ?
O14 Ni3 O7 100.04(12) . . ?
O8 Ni3 O7 80.35(12) . . ?
O1 Ni3 Ni1 44.67(8) . . ?
O11 Ni3 Ni1 127.49(10) . . ?
N7 Ni3 Ni1 119.96(15) . . ?
O14 Ni3 Ni1 131.77(9) . . ?
O8 Ni3 Ni1 48.98(9) . . ?
O7 Ni3 Ni1 49.83(7) . . ?
O15 Mg1 O6 89.38(14) . 2_776 ?
O15 Mg1 O9 89.27(15) . . ?
O6 Mg1 O9 137.42(14) 2_776 . ?
O15 Mg1 O7 99.01(14) . . ?
O6 Mg1 O7 119.13(14) 2_776 . ?
O9 Mg1 O7 103.09(13) . . ?
O15 Mg1 O6 161.23(14) . . ?
O6 Mg1 O6 77.34(13) 2_776 . ?
O9 Mg1 O6 91.62(14) . . ?
O7 Mg1 O6 99.05(13) . . ?
O15 Mg1 Mg1 127.13(13) . 2_776 ?
O6 Mg1 Mg1 38.98(9) 2_776 2_776 ?
O9 Mg1 Mg1 119.12(12) . 2_776 ?
O7 Mg1 Mg1 114.27(11) . 2_776 ?
O6 Mg1 Mg1 38.36(8) . 2_776 ?
Ni2 O1 Ni1 115.18(15) . . ?
Ni2 O1 Ni3 119.70(16) . . ?
Ni1 O1 Ni3 90.32(12) . . ?
C1 O2 Ni1 128.9(4) . . ?
C6 O4 Ni1 126.5(3) . . ?
C6 O5 Ni2 125.2(3) . . ?
C11 O6 Mg1 132.8(3) . 2_776 ?
C11 O6 Mg1 124.5(3) . . ?
Mg1 O6 Mg1 102.66(13) 2_776 . ?
C20 O7 Mg1 122.1(3) . . ?
C20 O7 Ni1 119.2(2) . . ?
Mg1 O7 Ni1 106.98(13) . . ?
C20 O7 Ni3 113.8(2) . . ?
Mg1 O7 Ni3 106.71(14) . . ?
Ni1 O7 Ni3 79.98(10) . . ?
C29 O8 Ni3 126.6(3) . . ?
C29 O8 Ni1 121.7(3) . . ?
Ni3 O8 Ni1 83.69(12) . . ?
C29 O9 Mg1 126.3(3) . . ?
C34 O10 Ni2 125.9(3) . . ?
C34 O11 Ni3 131.4(3) . . ?
C39 O12 H12 109.5 . . ?
C48 O13 Ni2 120.2(4) . . ?
C49 O14 Ni3 132.3(3) . . ?
C49 O15 Mg1 133.0(3) . . ?
C54 O16 H16 109.5 . . ?
C11 N1 N2 104.9(4) . . ?
C11 N1 Ni1 136.8(3) . . ?
N2 N1 Ni1 117.0(3) . . ?
C13 N2 N1 112.0(4) . . ?
C13 N2 H2 124.0 . . ?
N1 N2 H2 124.0 . . ?
C20 N3 N4 104.8(4) . . ?
C20 N3 Ni2 133.4(3) . . ?
N4 N3 Ni2 119.7(3) . . ?
N3 N4 C22 112.9(4) . . ?
N3 N4 H4 123.6 . . ?
C22 N4 H4 123.6 . . ?
C39 N5 N6 103.8(4) . . ?
C39 N5 Ni2 136.0(3) . . ?
N6 N5 Ni2 120.2(3) . . ?
C41 N6 N5 112.7(4) . . ?
C41 N6 H6 123.6 . . ?
N5 N6 H6 123.6 . . ?
C54 N7 N8 104.2(5) . . ?
C54 N7 Ni3 130.3(5) . . ?
N8 N7 Ni3 124.3(4) . . ?
C56 N8 N7 111.9(6) . . ?
C56 N8 H8 124.0 . . ?
N7 N8 H8 124.0 . . ?
O3 C1 O2 124.2(5) . . ?
O3 C1 C2 117.0(5) . . ?
O2 C1 C2 118.7(5) . . ?
C4 C2 C5 115.2(6) . . ?
C4 C2 C1 108.4(5) . . ?
C5 C2 C1 109.3(6) . . ?
C4 C2 C3 108.8(7) . . ?
C5 C2 C3 104.1(7) . . ?
C1 C2 C3 111.1(5) . . ?
C2 C3 H3A 109.5 . . ?
C2 C3 H3B 109.5 . . ?
H3A C3 H3B 109.5 . . ?
C2 C3 H3C 109.5 . . ?
H3A C3 H3C 109.5 . . ?
H3B C3 H3C 109.5 . . ?
C2 C4 H4A 109.5 . . ?
C2 C4 H4B 109.5 . . ?
H4A C4 H4B 109.5 . . ?
C2 C4 H4C 109.5 . . ?
H4A C4 H4C 109.5 . . ?
H4B C4 H4C 109.5 . . ?
C2 C5 H5A 109.5 . . ?
C2 C5 H5B 109.5 . . ?
H5A C5 H5B 109.5 . . ?
C2 C5 H5C 109.5 . . ?
H5A C5 H5C 109.5 . . ?
H5B C5 H5C 109.5 . . ?
O4 C6 O5 125.1(4) . . ?
O4 C6 C7 117.7(4) . . ?
O5 C6 C7 117.2(4) . . ?
C10 C7 C8 111.1(4) . . ?
C10 C7 C9 108.8(4) . . ?
C8 C7 C9 108.8(4) . . ?
C10 C7 C6 108.4(4) . . ?
C8 C7 C6 109.6(4) . . ?
C9 C7 C6 110.1(4) . . ?
C7 C8 H8A 109.5 . . ?
C7 C8 H8B 109.5 . . ?
H8A C8 H8B 109.5 . . ?
C7 C8 H8C 109.5 . . ?
H8A C8 H8C 109.5 . . ?
H8B C8 H8C 109.5 . . ?
C7 C9 H9A 109.5 . . ?
C7 C9 H9B 109.5 . . ?
H9A C9 H9B 109.5 . . ?
C7 C9 H9C 109.5 . . ?
H9A C9 H9C 109.5 . . ?
H9B C9 H9C 109.5 . . ?
C7 C10 H10A 109.5 . . ?
C7 C10 H10B 109.5 . . ?
H10A C10 H10B 109.5 . . ?
C7 C10 H10C 109.5 . . ?
H10A C10 H10C 109.5 . . ?
H10B C10 H10C 109.5 . . ?
N1 C11 O6 120.2(4) . . ?
N1 C11 C12 110.3(4) . . ?
O6 C11 C12 129.4(4) . . ?
C13 C12 C11 106.7(4) . . ?
C13 C12 H12A 126.7 . . ?
C11 C12 H12A 126.7 . . ?
N2 C13 C12 106.2(4) . . ?
N2 C13 C14 122.5(5) . . ?
C12 C13 C14 131.3(5) . . ?
C19 C14 C15 118.1(5) . . ?
C19 C14 C13 124.0(6) . . ?
C15 C14 C13 117.8(5) . . ?
C16 C15 C14 119.6(6) . . ?
C16 C15 H15 120.2 . . ?
C14 C15 H15 120.2 . . ?
C17 C16 C15 119.0(7) . . ?
C17 C16 H16A 120.5 . . ?
C15 C16 H16A 120.5 . . ?
C18 C17 C16 121.7(6) . . ?
C18 C17 H17 119.2 . . ?
C16 C17 H17 119.2 . . ?
C17 C18 C19 119.2(7) . . ?
C17 C18 H18 120.4 . . ?
C19 C18 H18 120.4 . . ?
C14 C19 C18 122.4(7) . . ?
C14 C19 H19 118.8 . . ?
C18 C19 H19 118.8 . . ?
O7 C20 N3 121.6(4) . . ?
O7 C20 C21 128.8(4) . . ?
N3 C20 C21 109.6(4) . . ?
C22 C21 C20 107.7(4) . . ?
C22 C21 H21 126.1 . . ?
C20 C21 H21 126.1 . . ?
N4 C22 C21 105.0(4) . . ?
N4 C22 C23 123.0(4) . . ?
C21 C22 C23 132.0(4) . . ?
C28 C23 C24 116.7(5) . . ?
C28 C23 C22 124.2(4) . . ?
C24 C23 C22 119.0(5) . . ?
C23 C24 C25 120.7(6) . . ?
C23 C24 H24 119.6 . . ?
C25 C24 H24 119.6 . . ?
C26 C25 C24 120.8(6) . . ?
C26 C25 H25 119.6 . . ?
C24 C25 H25 119.6 . . ?
C27 C26 C25 119.0(6) . . ?
C27 C26 H26 120.5 . . ?
C25 C26 H26 120.5 . . ?
C26 C27 C28 120.4(5) . . ?
C26 C27 H27 119.8 . . ?
C28 C27 H27 119.8 . . ?
C23 C28 C27 122.4(5) . . ?
C23 C28 H28 118.8 . . ?
C27 C28 H28 118.8 . . ?
O9 C29 O8 123.1(5) . . ?
O9 C29 C30 120.0(4) . . ?
O8 C29 C30 116.8(4) . . ?
C31A C30 C29 109.9(8) . . ?
C31A C30 C32A 116.7(11) . . ?
C29 C30 C32A 112.2(7) . . ?
C31A C30 C33B 139.7(9) . . ?
C29 C30 C33B 108.4(6) . . ?
C32A C30 C33B 57.0(8) . . ?
C31A C30 C31B 39.0(8) . . ?
C29 C30 C31B 109.2(7) . . ?
C32A C30 C31B 138.1(9) . . ?
C33B C30 C31B 114.9(11) . . ?
C31A C30 C33A 108.0(10) . . ?
C29 C30 C33A 106.2(6) . . ?
C32A C30 C33A 103.0(10) . . ?
C33B C30 C33A 48.3(7) . . ?
C31B C30 C33A 71.0(10) . . ?
C31A C30 C32B 71.1(9) . . ?
C29 C30 C32B 106.2(6) . . ?
C32A C30 C32B 53.2(7) . . ?
C33B C30 C32B 109.3(8) . . ?
C31B C30 C32B 108.5(9) . . ?
C33A C30 C32B 145.5(8) . . ?
C30 C31A H31A 109.5 . . ?
C30 C31A H31B 109.5 . . ?
H31A C31A H31B 109.5 . . ?
C30 C31A H31C 109.5 . . ?
H31A C31A H31C 109.5 . . ?
H31B C31A H31C 109.5 . . ?
C30 C32A H32A 109.5 . . ?
C30 C32A H32B 109.5 . . ?
H32A C32A H32B 109.5 . . ?
C30 C32A H32C 109.5 . . ?
H32A C32A H32C 109.5 . . ?
H32B C32A H32C 109.5 . . ?
C30 C33A H33A 109.5 . . ?
C30 C33A H33B 109.5 . . ?
H33A C33A H33B 109.5 . . ?
C30 C33A H33C 109.5 . . ?
H33A C33A H33C 109.5 . . ?
H33B C33A H33C 109.5 . . ?
C30 C31B H31D 109.5 . . ?
C30 C31B H31E 109.5 . . ?
H31D C31B H31E 109.5 . . ?
C30 C31B H31F 109.5 . . ?
H31D C31B H31F 109.5 . . ?
H31E C31B H31F 109.5 . . ?
C30 C32B H32D 109.5 . . ?
C30 C32B H32E 109.5 . . ?
H32D C32B H32E 109.5 . . ?
C30 C32B H32F 109.5 . . ?
H32D C32B H32F 109.5 . . ?
H32E C32B H32F 109.5 . . ?
C30 C33B H33D 109.5 . . ?
C30 C33B H33E 109.5 . . ?
H33D C33B H33E 109.5 . . ?
C30 C33B H33F 109.5 . . ?
H33D C33B H33F 109.5 . . ?
H33E C33B H33F 109.5 . . ?
O11 C34 O10 125.7(4) . . ?
O11 C34 C35 117.8(4) . . ?
O10 C34 C35 116.5(4) . . ?
C37 C35 C36 114.0(7) . . ?
C37 C35 C38 108.3(6) . . ?
C36 C35 C38 109.0(7) . . ?
C37 C35 C34 110.7(5) . . ?
C36 C35 C34 105.3(5) . . ?
C38 C35 C34 109.5(5) . . ?
C35 C36 H36A 109.5 . . ?
C35 C36 H36B 109.5 . . ?
H36A C36 H36B 109.5 . . ?
C35 C36 H36C 109.5 . . ?
H36A C36 H36C 109.5 . . ?
H36B C36 H36C 109.5 . . ?
C35 C37 H37A 109.5 . . ?
C35 C37 H37B 109.5 . . ?
H37A C37 H37B 109.5 . . ?
C35 C37 H37C 109.5 . . ?
H37A C37 H37C 109.5 . . ?
H37B C37 H37C 109.5 . . ?
C35 C38 H38A 109.5 . . ?
C35 C38 H38B 109.5 . . ?
H38A C38 H38B 109.5 . . ?
C35 C38 H38C 109.5 . . ?
H38A C38 H38C 109.5 . . ?
H38B C38 H38C 109.5 . . ?
N5 C39 O12 120.6(4) . . ?
N5 C39 C40 111.7(4) . . ?
O12 C39 C40 127.7(5) . . ?
C41 C40 C39 106.4(4) . . ?
C41 C40 H40 126.8 . . ?
C39 C40 H40 126.8 . . ?
N6 C41 C40 105.3(4) . . ?
N6 C41 C42 124.5(4) . . ?
C40 C41 C42 130.2(4) . . ?
C47 C42 C43 116.9(5) . . ?
C47 C42 C41 121.6(5) . . ?
C43 C42 C41 121.4(5) . . ?
C42 C43 C44 123.0(5) . . ?
C42 C43 H43 118.5 . . ?
C44 C43 H43 118.5 . . ?
C45 C44 C43 119.5(6) . . ?
C45 C44 H44 120.3 . . ?
C43 C44 H44 120.3 . . ?
C44 C45 C46 119.5(6) . . ?
C44 C45 H45 120.3 . . ?
C46 C45 H45 120.3 . . ?
C45 C46 C47 120.4(7) . . ?
C45 C46 H46 119.8 . . ?
C47 C46 H46 119.8 . . ?
C42 C47 C46 120.7(6) . . ?
C42 C47 H47 119.6 . . ?
C46 C47 H47 119.6 . . ?
O13 C48 H48A 109.5 . . ?
O13 C48 H48B 109.5 . . ?
H48A C48 H48B 109.5 . . ?
O13 C48 H48C 109.5 . . ?
H48A C48 H48C 109.5 . . ?
H48B C48 H48C 109.5 . . ?
O15 C49 O14 124.3(4) . . ?
O15 C49 C50 118.7(5) . . ?
O14 C49 C50 117.1(5) . . ?
C53 C50 C52 110.6(5) . . ?
C53 C50 C51 108.7(5) . . ?
C52 C50 C51 109.2(5) . . ?
C53 C50 C49 109.5(5) . . ?
C52 C50 C49 107.7(4) . . ?
C51 C50 C49 111.2(4) . . ?
C50 C51 H51A 109.5 . . ?
C50 C51 H51B 109.5 . . ?
H51A C51 H51B 109.5 . . ?
C50 C51 H51C 109.5 . . ?
H51A C51 H51C 109.5 . . ?
H51B C51 H51C 109.5 . . ?
C50 C52 H52A 109.5 . . ?
C50 C52 H52B 109.5 . . ?
H52A C52 H52B 109.5 . . ?
C50 C52 H52C 109.5 . . ?
H52A C52 H52C 109.5 . . ?
H52B C52 H52C 109.5 . . ?
C50 C53 H53A 109.5 . . ?
C50 C53 H53B 109.5 . . ?
H53A C53 H53B 109.5 . . ?
C50 C53 H53C 109.5 . . ?
H53A C53 H53C 109.5 . . ?
H53B C53 H53C 109.5 . . ?
N7 C54 O16 121.5(6) . . ?
N7 C54 C55 110.4(7) . . ?
O16 C54 C55 128.1(7) . . ?
C56 C55 C54 106.7(6) . . ?
C56 C55 H55 126.6 . . ?
C54 C55 H55 126.6 . . ?
C57A C56 C55 116.5(9) . . ?
C57A C56 N8 136.5(10) . . ?
C55 C56 N8 106.7(7) . . ?
C57A C56 C57B 21.8(6) . . ?
C55 C56 C57B 136.2(7) . . ?
N8 C56 C57B 116.8(8) . . ?
C56 C57A C58A 108.8(10) . . ?
C56 C57A C62A 131.1(10) . . ?
C58A C57A C62A 120.0 . . ?
C57A C58A C59A 120.0 . . ?
C57A C58A H58A 120.0 . . ?
C59A C58A H58A 120.0 . . ?
C58A C59A C60A 120.0 . . ?
C58A C59A H59A 120.0 . . ?
C60A C59A H59A 120.0 . . ?
C61A C60A C59A 120.0 . . ?
C61A C60A H60A 120.0 . . ?
C59A C60A H60A 120.0 . . ?
C60A C61A C62A 120.0 . . ?
C60A C61A H61A 120.0 . . ?
C62A C61A H61A 120.0 . . ?
C61A C62A C57A 120.0 . . ?
C61A C62A H62A 120.0 . . ?
C57A C62A H62A 120.0 . . ?
C62B C57B C58B 123.2(12) . . ?
C62B C57B C56 114.5(11) . . ?
C58B C57B C56 122.3(9) . . ?
C57B C58B C60B 115.9(13) . . ?
C57B C58B H58B 122.1 . . ?
C60B C58B H58B 122.1 . . ?
C60B C59B C61B 124(2) . . ?
C60B C59B H59B 118.1 . . ?
C61B C59B H59B 118.1 . . ?
C59B C60B C58B 117.8(17) . . ?
C59B C60B H60B 121.1 . . ?
C58B C60B H60B 121.1 . . ?
C62B C61B C59B 115.8(18) . . ?
C62B C61B H61B 122.1 . . ?
C59B C61B H61B 122.1 . . ?
C57B C62B C61B 122.4(14) . . ?
C57B C62B H62B 118.8 . . ?
C61B C62B H62B 118.8 . . ?
N1S C1S C2S 179.7(7) . . ?
C1S C2S H2S1 109.5 . . ?
C1S C2S H2S2 109.5 . . ?
H2S1 C2S H2S2 109.5 . . ?
C1S C2S H2S3 109.5 . . ?
H2S1 C2S H2S3 109.5 . . ?
H2S2 C2S H2S3 109.5 . . ?
N2S C3S C4S 177.0(16) . . ?
C3S C4S H4S1 109.5 . . ?
C3S C4S H4S2 109.5 . . ?
H4S1 C4S H4S2 109.5 . . ?
C3S C4S H4S3 109.5 . . ?
H4S1 C4S H4S3 109.5 . . ?
H4S2 C4S H4S3 109.5 . . ?

loop_
_geom_bond_atom_site_label_1
_geom_bond_atom_site_label_2
_geom_bond_distance
_geom_bond_site_symmetry_2
_geom_bond_publ_flag
Ni1 O1 1.997(3) . ?
Ni1 O4 2.021(3) . ?
Ni1 N1 2.034(4) . ?
Ni1 O2 2.067(3) . ?
Ni1 O8 2.156(3) . ?
Ni1 O7 2.204(3) . ?
Ni1 Ni3 2.8407(9) . ?
Ni2 O1 1.985(3) . ?
Ni2 O5 2.065(3) . ?
Ni2 N3 2.071(4) . ?
Ni2 O10 2.080(3) . ?
Ni2 N5 2.088(4) . ?
Ni2 O13 2.152(4) . ?
Ni3 O1 2.009(3) . ?
Ni3 O11 2.013(3) . ?
Ni3 N7 2.051(5) . ?
Ni3 O14 2.073(3) . ?
Ni3 O8 2.101(3) . ?
Ni3 O7 2.216(3) . ?
Mg1 O15 1.992(3) . ?
Mg1 O6 2.010(3) 2_776 ?
Mg1 O9 2.028(4) . ?
Mg1 O7 2.035(3) . ?
Mg1 O6 2.037(3) . ?
Mg1 Mg1 3.160(3) 2_776 ?
O2 C1 1.263(6) . ?
O3 C1 1.240(7) . ?
O4 C6 1.248(5) . ?
O5 C6 1.264(5) . ?
O6 C11 1.339(5) . ?
O6 Mg1 2.010(3) 2_776 ?
O7 C20 1.335(5) . ?
O8 C29 1.285(5) . ?
O9 C29 1.249(5) . ?
O10 C34 1.281(6) . ?
O11 C34 1.242(6) . ?
O12 C39 1.346(6) . ?
O12 H12 0.8400 . ?
O13 C48 1.402(7) . ?
O14 C49 1.267(6) . ?
O15 C49 1.243(6) . ?
O16 C54 1.343(8) . ?
O16 H16 0.8400 . ?
N1 C11 1.330(6) . ?
N1 N2 1.368(5) . ?
N2 C13 1.352(6) . ?
N2 H2 0.8800 . ?
N3 C20 1.347(5) . ?
N3 N4 1.359(5) . ?
N4 C22 1.359(6) . ?
N4 H4 0.8800 . ?
N5 C39 1.325(6) . ?
N5 N6 1.362(5) . ?
N6 C41 1.348(6) . ?
N6 H6 0.8800 . ?
N7 C54 1.317(8) . ?
N7 N8 1.367(6) . ?
N8 C56 1.337(7) . ?
N8 H8 0.8800 . ?
C1 C2 1.547(8) . ?
C2 C4 1.448(9) . ?
C2 C5 1.501(10) . ?
C2 C3 1.573(10) . ?
C3 H3A 0.9800 . ?
C3 H3B 0.9800 . ?
C3 H3C 0.9800 . ?
C4 H4A 0.9800 . ?
C4 H4B 0.9800 . ?
C4 H4C 0.9800 . ?
C5 H5A 0.9800 . ?
C5 H5B 0.9800 . ?
C5 H5C 0.9800 . ?
C6 C7 1.531(6) . ?
C7 C10 1.516(7) . ?
C7 C8 1.528(7) . ?
C7 C9 1.530(6) . ?
C8 H8A 0.9800 . ?
C8 H8B 0.9800 . ?
C8 H8C 0.9800 . ?
C9 H9A 0.9800 . ?
C9 H9B 0.9800 . ?
C9 H9C 0.9800 . ?
C10 H10A 0.9800 . ?
C10 H10B 0.9800 . ?
C10 H10C 0.9800 . ?
C11 C12 1.402(6) . ?
C12 C13 1.361(7) . ?
C12 H12A 0.9500 . ?
C13 C14 1.475(6) . ?
C14 C19 1.325(8) . ?
C14 C15 1.428(8) . ?
C15 C16 1.402(8) . ?
C15 H15 0.9500 . ?
C16 C17 1.388(10) . ?
C16 H16A 0.9500 . ?
C17 C18 1.320(10) . ?
C17 H17 0.9500 . ?
C18 C19 1.425(8) . ?
C18 H18 0.9500 . ?
C19 H19 0.9500 . ?
C20 C21 1.396(6) . ?
C21 C22 1.368(6) . ?
C21 H21 0.9500 . ?
C22 C23 1.455(7) . ?
C23 C28 1.376(7) . ?
C23 C24 1.390(7) . ?
C24 C25 1.392(9) . ?
C24 H24 0.9500 . ?
C25 C26 1.375(9) . ?
C25 H25 0.9500 . ?
C26 C27 1.352(8) . ?
C26 H26 0.9500 . ?
C27 C28 1.384(7) . ?
C27 H27 0.9500 . ?
C28 H28 0.9500 . ?
C29 C30 1.512(7) . ?
C30 C31A 1.487(15) . ?
C30 C32A 1.514(14) . ?
C30 C33B 1.515(14) . ?
C30 C31B 1.549(14) . ?
C30 C33A 1.598(14) . ?
C30 C32B 1.598(12) . ?
C31A H31A 0.9800 . ?
C31A H31B 0.9800 . ?
C31A H31C 0.9800 . ?
C32A H32A 0.9800 . ?
C32A H32B 0.9800 . ?
C32A H32C 0.9800 . ?
C33A H33A 0.9800 . ?
C33A H33B 0.9800 . ?
C33A H33C 0.9800 . ?
C31B H31D 0.9800 . ?
C31B H31E 0.9800 . ?
C31B H31F 0.9800 . ?
C32B H32D 0.9800 . ?
C32B H32E 0.9800 . ?
C32B H32F 0.9800 . ?
C33B H33D 0.9800 . ?
C33B H33E 0.9800 . ?
C33B H33F 0.9800 . ?
C34 C35 1.546(7) . ?
C35 C37 1.466(8) . ?
C35 C36 1.506(10) . ?
C35 C38 1.517(8) . ?
C36 H36A 0.9800 . ?
C36 H36B 0.9800 . ?
C36 H36C 0.9800 . ?
C37 H37A 0.9800 . ?
C37 H37B 0.9800 . ?
C37 H37C 0.9800 . ?
C38 H38A 0.9800 . ?
C38 H38B 0.9800 . ?
C38 H38C 0.9800 . ?
C39 C40 1.378(7) . ?
C40 C41 1.370(7) . ?
C40 H40 0.9500 . ?
C41 C42 1.457(7) . ?
C42 C47 1.351(8) . ?
C42 C43 1.367(7) . ?
C43 C44 1.373(7) . ?
C43 H43 0.9500 . ?
C44 C45 1.343(8) . ?
C44 H44 0.9500 . ?
C45 C46 1.357(10) . ?
C45 H45 0.9500 . ?
C46 C47 1.400(9) . ?
C46 H46 0.9500 . ?
C47 H47 0.9500 . ?
C48 H48A 0.9800 . ?
C48 H48B 0.9800 . ?
C48 H48C 0.9800 . ?
C49 C50 1.542(7) . ?
C50 C53 1.538(9) . ?
C50 C52 1.542(8) . ?
C50 C51 1.542(8) . ?
C51 H51A 0.9800 . ?
C51 H51B 0.9800 . ?
C51 H51C 0.9800 . ?
C52 H52A 0.9800 . ?
C52 H52B 0.9800 . ?
C52 H52C 0.9800 . ?
C53 H53A 0.9800 . ?
C53 H53B 0.9800 . ?
C53 H53C 0.9800 . ?
C54 C55 1.398(9) . ?
C55 C56 1.330(10) . ?
C55 H55 0.9500 . ?
C56 C57A 1.317(10) . ?
C56 C57B 1.637(15) . ?
C57A C58A 1.3900 . ?
C57A C62A 1.3900 . ?
C58A C59A 1.3900 . ?
C58A H58A 0.9500 . ?
C59A C60A 1.3900 . ?
C59A H59A 0.9500 . ?
C60A C61A 1.3900 . ?
C60A H60A 0.9500 . ?
C61A C62A 1.3900 . ?
C61A H61A 0.9500 . ?
C62A H62A 0.9500 . ?
C57B C62B 1.350(16) . ?
C57B C58B 1.449(18) . ?
C58B C60B 1.45(2) . ?
C58B H58B 0.9500 . ?
C59B C60B 1.41(2) . ?
C59B C61B 1.42(3) . ?
C59B H59B 0.9500 . ?
C60B H60B 0.9500 . ?
C61B C62B 1.40(2) . ?
C61B H61B 0.9500 . ?
C62B H62B 0.9500 . ?
N1S C1S 1.140(7) . ?
C1S C2S 1.445(8) . ?
C2S H2S1 0.9800 . ?
C2S H2S2 0.9800 . ?
C2S H2S3 0.9800 . ?
N2S C3S 1.102(14) . ?
C3S C4S 1.521(17) . ?
C4S H4S1 0.9800 . ?
C4S H4S2 0.9800 . ?
C4S H4S3 0.9800 . ?

loop_
_geom_hbond_atom_site_label_D
_geom_hbond_atom_site_label_H
_geom_hbond_atom_site_label_A
_geom_hbond_distance_DH
_geom_hbond_distance_HA
_geom_hbond_distance_DA
_geom_hbond_angle_DHA
_geom_hbond_site_symmetry_A
N8 H8 O3 0.88 2.00 2.874(7) 172.8 .
N6 H6 O5 0.88 2.20 2.733(5) 118.4 .
N4 H4 N1S 0.88 2.67 3.239(6) 123.8 .
N4 H4 O13 0.88 2.27 2.819(5) 120.2 .
N2 H2 O2 0.88 2.16 2.715(5) 120.3 .
O16 H16 O14 0.84 1.85 2.655(5) 158.8 .
O12 H12 O10 0.84 1.87 2.668(5) 158.9 .

loop_
_geom_torsion_atom_site_label_1
_geom_torsion_atom_site_label_2
_geom_torsion_atom_site_label_3
_geom_torsion_atom_site_label_4
_geom_torsion
_geom_torsion_site_symmetry_1
_geom_torsion_site_symmetry_2
_geom_torsion_site_symmetry_3
_geom_torsion_site_symmetry_4
_geom_torsion_publ_flag
O4 Ni1 Ni3 O1 58.84(17) . . . . ?
N1 Ni1 Ni3 O1 -174.83(19) . . . . ?
O2 Ni1 Ni3 O1 -61.36(17) . . . . ?
O8 Ni1 Ni3 O1 -125.60(17) . . . . ?
O7 Ni1 Ni3 O1 118.07(16) . . . . ?
O1 Ni1 Ni3 O11 -61.20(18) . . . . ?
O4 Ni1 Ni3 O11 -2.36(17) . . . . ?
N1 Ni1 Ni3 O11 123.97(18) . . . . ?
O2 Ni1 Ni3 O11 -122.56(16) . . . . ?
O8 Ni1 Ni3 O11 173.20(16) . . . . ?
O7 Ni1 Ni3 O11 56.87(15) . . . . ?
O1 Ni1 Ni3 N7 62.8(2) . . . . ?
O4 Ni1 Ni3 N7 121.60(18) . . . . ?
N1 Ni1 Ni3 N7 -112.1(2) . . . . ?
O2 Ni1 Ni3 N7 1.40(19) . . . . ?
O8 Ni1 Ni3 N7 -62.84(18) . . . . ?
O7 Ni1 Ni3 N7 -179.17(18) . . . . ?
O1 Ni1 Ni3 O14 178.5(2) . . . . ?
O4 Ni1 Ni3 O14 -122.61(19) . . . . ?
N1 Ni1 Ni3 O14 3.7(2) . . . . ?
O2 Ni1 Ni3 O14 117.19(19) . . . . ?
O8 Ni1 Ni3 O14 52.95(19) . . . . ?
O7 Ni1 Ni3 O14 -63.38(18) . . . . ?
O1 Ni1 Ni3 O8 125.60(17) . . . . ?
O4 Ni1 Ni3 O8 -175.56(16) . . . . ?
N1 Ni1 Ni3 O8 -49.23(18) . . . . ?
O2 Ni1 Ni3 O8 64.24(16) . . . . ?
O7 Ni1 Ni3 O8 -116.33(15) . . . . ?
O1 Ni1 Ni3 O7 -118.07(16) . . . . ?
O4 Ni1 Ni3 O7 -59.23(15) . . . . ?
N1 Ni1 Ni3 O7 67.10(17) . . . . ?
O2 Ni1 Ni3 O7 -179.43(15) . . . . ?
O8 Ni1 Ni3 O7 116.33(15) . . . . ?
O5 Ni2 O1 Ni1 42.54(17) . . . . ?
N3 Ni2 O1 Ni1 -54.25(17) . . . . ?
O10 Ni2 O1 Ni1 -144.83(16) . . . . ?
N5 Ni2 O1 Ni1 127.63(17) . . . . ?
O13 Ni2 O1 Ni1 -95.0(15) . . . . ?
O5 Ni2 O1 Ni3 148.52(16) . . . . ?
N3 Ni2 O1 Ni3 51.73(18) . . . . ?
O10 Ni2 O1 Ni3 -38.85(17) . . . . ?
N5 Ni2 O1 Ni3 -126.39(17) . . . . ?
O13 Ni2 O1 Ni3 11.0(16) . . . . ?
O4 Ni1 O1 Ni2 -15.19(18) . . . . ?
N1 Ni1 O1 Ni2 154.9(9) . . . . ?
O2 Ni1 O1 Ni2 -106.04(17) . . . . ?
O8 Ni1 O1 Ni2 160.78(17) . . . . ?
O7 Ni1 O1 Ni2 79.63(16) . . . . ?
Ni3 Ni1 O1 Ni2 123.4(2) . . . . ?
O4 Ni1 O1 Ni3 -138.57(12) . . . . ?
N1 Ni1 O1 Ni3 31.6(11) . . . . ?
O2 Ni1 O1 Ni3 130.58(13) . . . . ?
O8 Ni1 O1 Ni3 37.40(12) . . . . ?
O7 Ni1 O1 Ni3 -43.74(11) . . . . ?
O11 Ni3 O1 Ni2 15.65(19) . . . . ?
N7 Ni3 O1 Ni2 111.04(19) . . . . ?
O14 Ni3 O1 Ni2 -136(2) . . . . ?
O8 Ni3 O1 Ni2 -157.95(18) . . . . ?
O7 Ni3 O1 Ni2 -75.99(16) . . . . ?
Ni1 Ni3 O1 Ni2 -119.5(2) . . . . ?
O11 Ni3 O1 Ni1 135.18(13) . . . . ?
N7 Ni3 O1 Ni1 -129.42(16) . . . . ?
O14 Ni3 O1 Ni1 -17(2) . . . . ?
O8 Ni3 O1 Ni1 -38.41(12) . . . . ?
O7 Ni3 O1 Ni1 43.55(11) . . . . ?
O1 Ni1 O2 C1 -17.0(5) . . . . ?
O4 Ni1 O2 C1 -117.4(4) . . . . ?
N1 Ni1 O2 C1 155.3(5) . . . . ?
O8 Ni1 O2 C1 63.1(4) . . . . ?
O7 Ni1 O2 C1 18.8(10) . . . . ?
Ni3 Ni1 O2 C1 21.5(5) . . . . ?
O1 Ni1 O4 C6 -36.1(4) . . . . ?
N1 Ni1 O4 C6 145.3(4) . . . . ?
O2 Ni1 O4 C6 57.7(4) . . . . ?
O8 Ni1 O4 C6 -129.1(17) . . . . ?
O7 Ni1 O4 C6 -115.7(4) . . . . ?
Ni3 Ni1 O4 C6 -74.0(4) . . . . ?
O1 Ni2 O5 C6 -52.2(4) . . . . ?
N3 Ni2 O5 C6 37.6(4) . . . . ?
O10 Ni2 O5 C6 166.1(6) . . . . ?
N5 Ni2 O5 C6 -144.9(4) . . . . ?
O13 Ni2 O5 C6 124.4(4) . . . . ?
O15 Mg1 O6 C11 132.4(5) . . . . ?
O6 Mg1 O6 C11 178.4(4) 2_776 . . . ?
O9 Mg1 O6 C11 39.9(3) . . . . ?
O7 Mg1 O6 C11 -63.6(3) . . . . ?
Mg1 Mg1 O6 C11 178.4(4) 2_776 . . . ?
O15 Mg1 O6 Mg1 -46.0(5) . . . 2_776 ?
O6 Mg1 O6 Mg1 0.0 2_776 . . 2_776 ?
O9 Mg1 O6 Mg1 -138.47(15) . . . 2_776 ?
O7 Mg1 O6 Mg1 118.00(15) . . . 2_776 ?
O15 Mg1 O7 C20 85.1(3) . . . . ?
O6 Mg1 O7 C20 -9.2(3) 2_776 . . . ?
O9 Mg1 O7 C20 176.5(3) . . . . ?
O6 Mg1 O7 C20 -89.7(3) . . . . ?
Mg1 Mg1 O7 C20 -52.8(3) 2_776 . . . ?
O15 Mg1 O7 Ni1 -132.42(15) . . . . ?
O6 Mg1 O7 Ni1 133.23(14) 2_776 . . . ?
O9 Mg1 O7 Ni1 -41.07(16) . . . . ?
O6 Mg1 O7 Ni1 52.74(15) . . . . ?
Mg1 Mg1 O7 Ni1 89.69(14) 2_776 . . . ?
O15 Mg1 O7 Ni3 -48.07(17) . . . . ?
O6 Mg1 O7 Ni3 -142.42(13) 2_776 . . . ?
O9 Mg1 O7 Ni3 43.28(16) . . . . ?
O6 Mg1 O7 Ni3 137.09(13) . . . . ?
Mg1 Mg1 O7 Ni3 174.04(9) 2_776 . . . ?
O1 Ni1 O7 C20 -72.2(3) . . . . ?
O4 Ni1 O7 C20 27.1(3) . . . . ?
N1 Ni1 O7 C20 115.4(3) . . . . ?
O2 Ni1 O7 C20 -108.7(8) . . . . ?
O8 Ni1 O7 C20 -153.8(3) . . . . ?
Ni3 Ni1 O7 C20 -111.7(3) . . . . ?
O1 Ni1 O7 Mg1 144.09(16) . . . . ?
O4 Ni1 O7 Mg1 -116.60(14) . . . . ?
N1 Ni1 O7 Mg1 -28.30(17) . . . . ?
O2 Ni1 O7 Mg1 107.5(7) . . . . ?
O8 Ni1 O7 Mg1 62.46(14) . . . . ?
Ni3 Ni1 O7 Mg1 104.55(15) . . . . ?
O1 Ni1 O7 Ni3 39.54(11) . . . . ?
O4 Ni1 O7 Ni3 138.85(11) . . . . ?
N1 Ni1 O7 Ni3 -132.85(13) . . . . ?
O2 Ni1 O7 Ni3 3.0(8) . . . . ?
O8 Ni1 O7 Ni3 -42.09(10) . . . . ?
O1 Ni3 O7 C20 78.2(3) . . . . ?
O11 Ni3 O7 C20 -20.7(3) . . . . ?
N7 Ni3 O7 C20 121.6(8) . . . . ?
O14 Ni3 O7 C20 -105.0(3) . . . . ?
O8 Ni3 O7 C20 160.9(3) . . . . ?
Ni1 Ni3 O7 C20 117.6(3) . . . . ?
O1 Ni3 O7 Mg1 -144.20(15) . . . . ?
O11 Ni3 O7 Mg1 116.87(14) . . . . ?
N7 Ni3 O7 Mg1 -100.8(8) . . . . ?
O14 Ni3 O7 Mg1 32.51(16) . . . . ?
O8 Ni3 O7 Mg1 -61.56(14) . . . . ?
Ni1 Ni3 O7 Mg1 -104.86(15) . . . . ?
O1 Ni3 O7 Ni1 -39.34(11) . . . . ?
O11 Ni3 O7 Ni1 -138.27(11) . . . . ?
N7 Ni3 O7 Ni1 4.0(9) . . . . ?
O14 Ni3 O7 Ni1 137.38(12) . . . . ?
O8 Ni3 O7 Ni1 43.31(10) . . . . ?
O1 Ni3 O8 C29 160.5(4) . . . . ?
O11 Ni3 O8 C29 66.8(13) . . . . ?
N7 Ni3 O8 C29 -105.3(4) . . . . ?
O14 Ni3 O8 C29 -18.1(4) . . . . ?
O7 Ni3 O8 C29 81.2(4) . . . . ?
Ni1 Ni3 O8 C29 125.2(4) . . . . ?
O1 Ni3 O8 Ni1 35.37(11) . . . . ?
O11 Ni3 O8 Ni1 -58.4(12) . . . . ?
N7 Ni3 O8 Ni1 129.54(15) . . . . ?
O14 Ni3 O8 Ni1 -143.26(12) . . . . ?
O7 Ni3 O8 Ni1 -44.00(10) . . . . ?
O1 Ni1 O8 C29 -165.3(4) . . . . ?
O4 Ni1 O8 C29 -71.5(18) . . . . ?
N1 Ni1 O8 C29 13.9(4) . . . . ?
O2 Ni1 O8 C29 101.7(4) . . . . ?
O7 Ni1 O8 C29 -85.1(3) . . . . ?
Ni3 Ni1 O8 C29 -129.5(4) . . . . ?
O1 Ni1 O8 Ni3 -35.75(11) . . . . ?
O4 Ni1 O8 Ni3 58.1(18) . . . . ?
N1 Ni1 O8 Ni3 143.46(13) . . . . ?
O2 Ni1 O8 Ni3 -128.79(12) . . . . ?
O7 Ni1 O8 Ni3 44.46(10) . . . . ?
O15 Mg1 O9 C29 96.9(4) . . . . ?
O6 Mg1 O9 C29 -174.8(3) 2_776 . . . ?
O7 Mg1 O9 C29 -2.2(4) . . . . ?
O6 Mg1 O9 C29 -101.8(4) . . . . ?
Mg1 Mg1 O9 C29 -129.9(4) 2_776 . . . ?
O1 Ni2 O10 C34 55.5(4) . . . . ?
O5 Ni2 O10 C34 -162.7(6) . . . . ?
N3 Ni2 O10 C34 -33.7(4) . . . . ?
N5 Ni2 O10 C34 148.6(4) . . . . ?
O13 Ni2 O10 C34 -120.7(4) . . . . ?
O1 Ni3 O11 C34 22.0(4) . . . . ?
N7 Ni3 O11 C34 -73.2(4) . . . . ?
O14 Ni3 O11 C34 -159.7(4) . . . . ?
O8 Ni3 O11 C34 114.8(11) . . . . ?
O7 Ni3 O11 C34 100.6(4) . . . . ?
Ni1 Ni3 O11 C34 60.7(4) . . . . ?
O1 Ni2 O13 C48 171.7(14) . . . . ?
O5 Ni2 O13 C48 34.0(4) . . . . ?
N3 Ni2 O13 C48 130.9(4) . . . . ?
O10 Ni2 O13 C48 -138.1(4) . . . . ?
N5 Ni2 O13 C48 -50.8(4) . . . . ?
O1 Ni3 O14 C49 63(2) . . . . ?
O11 Ni3 O14 C49 -89.2(5) . . . . ?
N7 Ni3 O14 C49 175.9(5) . . . . ?
O8 Ni3 O14 C49 84.5(5) . . . . ?
O7 Ni3 O14 C49 3.3(5) . . . . ?
Ni1 Ni3 O14 C49 47.3(5) . . . . ?
O6 Mg1 O15 C49 170.2(5) 2_776 . . . ?
O9 Mg1 O15 C49 -52.3(5) . . . . ?
O7 Mg1 O15 C49 50.8(5) . . . . ?
O6 Mg1 O15 C49 -145.2(5) . . . . ?
Mg1 Mg1 O15 C49 -179.3(4) 2_776 . . . ?
O1 Ni1 N1 C11 -87.4(12) . . . . ?
O4 Ni1 N1 C11 82.9(5) . . . . ?
O2 Ni1 N1 C11 173.2(5) . . . . ?
O8 Ni1 N1 C11 -93.1(5) . . . . ?
O7 Ni1 N1 C11 -13.4(5) . . . . ?
Ni3 Ni1 N1 C11 -59.3(5) . . . . ?
O1 Ni1 N1 N2 108.3(10) . . . . ?
O4 Ni1 N1 N2 -81.4(3) . . . . ?
O2 Ni1 N1 N2 8.9(3) . . . . ?
O8 Ni1 N1 N2 102.6(3) . . . . ?
O7 Ni1 N1 N2 -177.8(3) . . . . ?
Ni3 Ni1 N1 N2 136.4(3) . . . . ?
C11 N1 N2 C13 -0.7(5) . . . . ?
Ni1 N1 N2 C13 168.2(3) . . . . ?
O1 Ni2 N3 C20 -6.3(4) . . . . ?
O5 Ni2 N3 C20 -102.1(4) . . . . ?
O10 Ni2 N3 C20 87.1(4) . . . . ?
N5 Ni2 N3 C20 136(3) . . . . ?
O13 Ni2 N3 C20 170.4(4) . . . . ?
O1 Ni2 N3 N4 -167.4(3) . . . . ?
O5 Ni2 N3 N4 96.8(3) . . . . ?
O10 Ni2 N3 N4 -73.9(3) . . . . ?
N5 Ni2 N3 N4 -25(3) . . . . ?
O13 Ni2 N3 N4 9.4(3) . . . . ?
C20 N3 N4 C22 -0.7(5) . . . . ?
Ni2 N3 N4 C22 165.2(3) . . . . ?
O1 Ni2 N5 C39 82.1(5) . . . . ?
O5 Ni2 N5 C39 177.7(5) . . . . ?
N3 Ni2 N5 C39 -60(3) . . . . ?
O10 Ni2 N5 C39 -11.2(5) . . . . ?
O13 Ni2 N5 C39 -94.5(5) . . . . ?
O1 Ni2 N5 N6 -99.0(4) . . . . ?
O5 Ni2 N5 N6 -3.4(4) . . . . ?
N3 Ni2 N5 N6 119(3) . . . . ?
O10 Ni2 N5 N6 167.7(4) . . . . ?
O13 Ni2 N5 N6 84.4(4) . . . . ?
C39 N5 N6 C41 -0.2(6) . . . . ?
Ni2 N5 N6 C41 -179.4(3) . . . . ?
O1 Ni3 N7 C54 -147.4(5) . . . . ?
O11 Ni3 N7 C54 -47.5(5) . . . . ?
O14 Ni3 N7 C54 36.0(5) . . . . ?
O8 Ni3 N7 C54 131.6(5) . . . . ?
O7 Ni3 N7 C54 170.2(7) . . . . ?
Ni1 Ni3 N7 C54 173.8(5) . . . . ?
O1 Ni3 N7 N8 18.5(4) . . . . ?
O11 Ni3 N7 N8 118.4(4) . . . . ?
O14 Ni3 N7 N8 -158.0(4) . . . . ?
O8 Ni3 N7 N8 -62.5(4) . . . . ?
O7 Ni3 N7 N8 -23.8(11) . . . . ?
Ni1 Ni3 N7 N8 -20.3(4) . . . . ?
C54 N7 N8 C56 0.4(6) . . . . ?
Ni3 N7 N8 C56 -168.6(4) . . . . ?
Ni1 O2 C1 O3 -2.9(8) . . . . ?
Ni1 O2 C1 C2 174.4(4) . . . . ?
O3 C1 C2 C4 -66.9(8) . . . . ?
O2 C1 C2 C4 115.6(7) . . . . ?
O3 C1 C2 C5 59.3(8) . . . . ?
O2 C1 C2 C5 -118.1(6) . . . . ?
O3 C1 C2 C3 173.7(7) . . . . ?
O2 C1 C2 C3 -3.8(9) . . . . ?
Ni1 O4 C6 O5 41.5(7) . . . . ?
Ni1 O4 C6 C7 -141.1(3) . . . . ?
Ni2 O5 C6 O4 11.4(7) . . . . ?
Ni2 O5 C6 C7 -166.1(3) . . . . ?
O4 C6 C7 C10 -96.2(5) . . . . ?
O5 C6 C7 C10 81.4(5) . . . . ?
O4 C6 C7 C8 25.1(6) . . . . ?
O5 C6 C7 C8 -157.2(5) . . . . ?
O4 C6 C7 C9 144.8(5) . . . . ?
O5 C6 C7 C9 -37.5(6) . . . . ?
N2 N1 C11 O6 -177.2(4) . . . . ?
Ni1 N1 C11 O6 17.2(8) . . . . ?
N2 N1 C11 C12 0.6(5) . . . . ?
Ni1 N1 C11 C12 -165.0(4) . . . . ?
Mg1 O6 C11 N1 -154.5(3) 2_776 . . . ?
Mg1 O6 C11 N1 27.7(6) . . . . ?
Mg1 O6 C11 C12 28.2(7) 2_776 . . . ?
Mg1 O6 C11 C12 -149.6(4) . . . . ?
N1 C11 C12 C13 -0.2(6) . . . . ?
O6 C11 C12 C13 177.3(5) . . . . ?
N1 N2 C13 C12 0.6(6) . . . . ?
N1 N2 C13 C14 -180.0(4) . . . . ?
C11 C12 C13 N2 -0.2(6) . . . . ?
C11 C12 C13 C14 -179.6(5) . . . . ?
N2 C13 C14 C19 -24.4(9) . . . . ?
C12 C13 C14 C19 155.0(7) . . . . ?
N2 C13 C14 C15 153.6(5) . . . . ?
C12 C13 C14 C15 -27.1(9) . . . . ?
C19 C14 C15 C16 -2.4(9) . . . . ?
C13 C14 C15 C16 179.5(6) . . . . ?
C14 C15 C16 C17 0.1(11) . . . . ?
C15 C16 C17 C18 1.9(12) . . . . ?
C16 C17 C18 C19 -1.5(13) . . . . ?
C15 C14 C19 C18 2.8(11) . . . . ?
C13 C14 C19 C18 -179.2(6) . . . . ?
C17 C18 C19 C14 -0.9(13) . . . . ?
Mg1 O7 C20 N3 171.8(3) . . . . ?
Ni1 O7 C20 N3 33.7(5) . . . . ?
Ni3 O7 C20 N3 -57.9(4) . . . . ?
Mg1 O7 C20 C21 -10.5(6) . . . . ?
Ni1 O7 C20 C21 -148.6(4) . . . . ?
Ni3 O7 C20 C21 119.8(4) . . . . ?
N4 N3 C20 O7 177.8(4) . . . . ?
Ni2 N3 C20 O7 14.8(6) . . . . ?
N4 N3 C20 C21 -0.3(5) . . . . ?
Ni2 N3 C20 C21 -163.3(3) . . . . ?
O7 C20 C21 C22 -176.8(4) . . . . ?
N3 C20 C21 C22 1.1(5) . . . . ?
N3 N4 C22 C21 1.4(5) . . . . ?
N3 N4 C22 C23 -176.0(4) . . . . ?
C20 C21 C22 N4 -1.5(5) . . . . ?
C20 C21 C22 C23 175.5(5) . . . . ?
N4 C22 C23 C28 -4.6(8) . . . . ?
C21 C22 C23 C28 178.9(5) . . . . ?
N4 C22 C23 C24 172.6(6) . . . . ?
C21 C22 C23 C24 -3.9(9) . . . . ?
C28 C23 C24 C25 0.6(11) . . . . ?
C22 C23 C24 C25 -176.8(7) . . . . ?
C23 C24 C25 C26 -0.9(15) . . . . ?
C24 C25 C26 C27 -0.4(14) . . . . ?
C25 C26 C27 C28 1.8(11) . . . . ?
C24 C23 C28 C27 0.8(8) . . . . ?
C22 C23 C28 C27 178.1(5) . . . . ?
C26 C27 C28 C23 -2.1(8) . . . . ?
Mg1 O9 C29 O8 -0.5(7) . . . . ?
Mg1 O9 C29 C30 -178.8(4) . . . . ?
Ni3 O8 C29 O9 -51.5(6) . . . . ?
Ni1 O8 C29 O9 55.8(6) . . . . ?
Ni3 O8 C29 C30 126.9(4) . . . . ?
Ni1 O8 C29 C30 -125.8(4) . . . . ?
O9 C29 C30 C31A -119.7(10) . . . . ?
O8 C29 C30 C31A 61.9(11) . . . . ?
O9 C29 C30 C32A 11.9(10) . . . . ?
O8 C29 C30 C32A -166.6(8) . . . . ?
O9 C29 C30 C33B 72.9(8) . . . . ?
O8 C29 C30 C33B -105.5(7) . . . . ?
O9 C29 C30 C31B -161.2(10) . . . . ?
O8 C29 C30 C31B 20.4(11) . . . . ?
O9 C29 C30 C33A 123.7(8) . . . . ?
O8 C29 C30 C33A -54.8(9) . . . . ?
O9 C29 C30 C32B -44.4(8) . . . . ?
O8 C29 C30 C32B 137.2(6) . . . . ?
Ni3 O11 C34 O10 -15.9(8) . . . . ?
Ni3 O11 C34 C35 165.9(3) . . . . ?
Ni2 O10 C34 O11 -31.8(7) . . . . ?
Ni2 O10 C34 C35 146.3(4) . . . . ?
O11 C34 C35 C37 -30.1(8) . . . . ?
O10 C34 C35 C37 151.6(7) . . . . ?
O11 C34 C35 C36 93.5(7) . . . . ?
O10 C34 C35 C36 -84.7(7) . . . . ?
O11 C34 C35 C38 -149.4(6) . . . . ?
O10 C34 C35 C38 32.3(8) . . . . ?
N6 N5 C39 O12 -178.7(5) . . . . ?
Ni2 N5 C39 O12 0.3(9) . . . . ?
N6 N5 C39 C40 0.6(6) . . . . ?
Ni2 N5 C39 C40 179.6(4) . . . . ?
N5 C39 C40 C41 -0.8(7) . . . . ?
O12 C39 C40 C41 178.4(6) . . . . ?
N5 N6 C41 C40 -0.3(6) . . . . ?
N5 N6 C41 C42 178.4(5) . . . . ?
C39 C40 C41 N6 0.6(6) . . . . ?
C39 C40 C41 C42 -177.9(6) . . . . ?
N6 C41 C42 C47 -12.9(9) . . . . ?
C40 C41 C42 C47 165.4(7) . . . . ?
N6 C41 C42 C43 170.5(5) . . . . ?
C40 C41 C42 C43 -11.2(9) . . . . ?
C47 C42 C43 C44 1.6(10) . . . . ?
C41 C42 C43 C44 178.4(5) . . . . ?
C42 C43 C44 C45 -0.3(10) . . . . ?
C43 C44 C45 C46 -0.9(11) . . . . ?
C44 C45 C46 C47 0.9(14) . . . . ?
C43 C42 C47 C46 -1.7(12) . . . . ?
C41 C42 C47 C46 -178.5(8) . . . . ?
C45 C46 C47 C42 0.5(15) . . . . ?
Mg1 O15 C49 O14 -15.1(8) . . . . ?
Mg1 O15 C49 C50 166.0(4) . . . . ?
Ni3 O14 C49 O15 -17.0(8) . . . . ?
Ni3 O14 C49 C50 162.0(3) . . . . ?
O15 C49 C50 C53 -127.7(5) . . . . ?
O14 C49 C50 C53 53.3(6) . . . . ?
O15 C49 C50 C52 112.1(6) . . . . ?
O14 C49 C50 C52 -67.0(7) . . . . ?
O15 C49 C50 C51 -7.5(7) . . . . ?
O14 C49 C50 C51 173.4(5) . . . . ?
N8 N7 C54 O16 179.8(6) . . . . ?
Ni3 N7 C54 O16 -12.1(9) . . . . ?
N8 N7 C54 C55 -0.7(7) . . . . ?
Ni3 N7 C54 C55 167.4(4) . . . . ?
N7 C54 C55 C56 0.8(8) . . . . ?
O16 C54 C55 C56 -179.7(7) . . . . ?
C54 C55 C56 C57A 173.8(8) . . . . ?
C54 C55 C56 N8 -0.5(8) . . . . ?
C54 C55 C56 C57B -174.6(8) . . . . ?
N7 N8 C56 C57A -172.4(10) . . . . ?
N7 N8 C56 C55 0.1(7) . . . . ?
N7 N8 C56 C57B 175.6(6) . . . . ?
C55 C56 C57A C58A 165.3(7) . . . . ?
N8 C56 C57A C58A -22.7(13) . . . . ?
C57B C56 C57A C58A 7.3(16) . . . . ?
C55 C56 C57A C62A -11.4(13) . . . . ?
N8 C56 C57A C62A 160.7(8) . . . . ?
C57B C56 C57A C62A -169(2) . . . . ?
C56 C57A C58A C59A -177.1(9) . . . . ?
C62A C57A C58A C59A 0.0 . . . . ?
C57A C58A C59A C60A 0.0 . . . . ?
C58A C59A C60A C61A 0.0 . . . . ?
C59A C60A C61A C62A 0.0 . . . . ?
C60A C61A C62A C57A 0.0 . . . . ?
C56 C57A C62A C61A 176.4(12) . . . . ?
C58A C57A C62A C61A 0.0 . . . . ?
C57A C56 C57B C62B 7.8(16) . . . . ?
C55 C56 C57B C62B -21.1(15) . . . . ?
N8 C56 C57B C62B 165.2(9) . . . . ?
C57A C56 C57B C58B -173(2) . . . . ?
C55 C56 C57B C58B 157.7(10) . . . . ?
N8 C56 C57B C58B -16.1(12) . . . . ?
C62B C57B C58B C60B -0.7(18) . . . . ?
C56 C57B C58B C60B -179.3(11) . . . . ?
C61B C59B C60B C58B -13(3) . . . . ?
C57B C58B C60B C59B 6(2) . . . . ?
C60B C59B C61B C62B 13(3) . . . . ?
C58B C57B C62B C61B 1.7(19) . . . . ?
C56 C57B C62B C61B -179.6(13) . . . . ?
C59B C61B C62B C57B -8(2) . . . . ?
